data_7023363
loop_
_publ_author_name
'Freitag, Kerstin'
'Banh, Hung'
'Ganesamoorthy, Chelladurai'
'Gemel, Christian'
'Seidel, R\"udiger W'
'Fischer, Roland A.'

_publ_section_title
;
 Cp* as a removable protecting group: low valent Zn(I) compounds by
 reductive elimination, protolytic and oxidative cleavage of Zn-Cp*.
;
_journal_issue 29
_journal_name_full 'Dalton transactions (Cambridge, England : 2003)'
_journal_page_first 10540
_journal_page_last 10544
_journal_paper_doi 10.1039/c3dt51230d
_journal_volume 42
_journal_year 2013
_chemical_formula_moiety 'C32 H12 B F24, C22 H45 O3 Zn2'
_chemical_formula_sum 'C54 H57 B F24 O3 Zn2'
_chemical_formula_weight 1351.55
_chemical_name_systematic
;
?
;
_space_group_IT_number 61
_symmetry_cell_setting orthorhombic
_symmetry_space_group_name_Hall '-P 2ac 2ab'
_symmetry_space_group_name_H-M 'P b c a'
_atom_sites_solution_hydrogens geom
_atom_sites_solution_primary direct
_atom_sites_solution_secondary difmap
_audit_creation_method SHELXL-97
_cell_angle_alpha 90.00
_cell_angle_beta 90.00
_cell_angle_gamma 90.00
_cell_formula_units_Z 8
_cell_length_a 18.6723(4)
_cell_length_b 24.9419(7)
_cell_length_c 25.4726(5)
_cell_measurement_reflns_used 10662
_cell_measurement_temperature 100(2)
_cell_measurement_theta_max 73.7510
_cell_measurement_theta_min 3.9160
_cell_volume 11863.2(5)
_computing_cell_refinement
;
CrysAlisPro, Agilent Technologies,
Version 1.171.36.24 (release 03-12-2012 CrysAlis171 .NET)
(compiled Dec 3 2012,18:21:49)
;
_computing_data_collection
;
CrysAlisPro, Agilent Technologies,
Version 1.171.36.24 (release 03-12-2012 CrysAlis171 .NET)
(compiled Dec 3 2012,18:21:49)
;
_computing_data_reduction
;
CrysAlisPro, Agilent Technologies,
Version 1.171.36.24 (release 03-12-2012 CrysAlis171 .NET)
(compiled Dec 3 2012,18:21:49)
;
_computing_publication_material 'enCIFer (Allen et al., 2004)'
_computing_structure_refinement 'SHELXL-97 (Sheldrick, 2008)'
_computing_structure_solution 'SHELXS-97 (Sheldrick, 2008)'
_diffrn_ambient_temperature 100(2)
_diffrn_detector_area_resol_mean 10.4372
_diffrn_measured_fraction_theta_full 0.979
_diffrn_measured_fraction_theta_max 0.979
_diffrn_measurement_device_type 'SuperNover, Agilent Technologies'
_diffrn_measurement_method '\w scans'
_diffrn_radiation_monochromator 'multi-layer X-ray optics'
_diffrn_radiation_source 'SuperNova (Cu) X-ray Source'
_diffrn_radiation_type CuK\a
_diffrn_radiation_wavelength 1.54178
_diffrn_reflns_av_R_equivalents 0.0311
_diffrn_reflns_av_sigmaI/netI 0.0303
_diffrn_reflns_limit_h_max 16
_diffrn_reflns_limit_h_min -23
_diffrn_reflns_limit_k_max 24
_diffrn_reflns_limit_k_min -30
_diffrn_reflns_limit_l_max 29
_diffrn_reflns_limit_l_min -31
_diffrn_reflns_number 32253
_diffrn_reflns_theta_full 74.12
_diffrn_reflns_theta_max 74.12
_diffrn_reflns_theta_min 3.43
_exptl_absorpt_coefficient_mu 2.049
_exptl_absorpt_correction_T_max 0.7766
_exptl_absorpt_correction_T_min 0.6284
_exptl_absorpt_correction_type multi-scan
_exptl_absorpt_process_details
;
CrysAlisPro, Agilent Technologies,
Version 1.171.36.24 (release 03-12-2012 CrysAlis171 .NET)
(compiled Dec 3 2012,18:21:49)
Empirical absorption correction using spherical harmonics,
implemented in SCALE3 ABSPACK scaling algorithm.
;
_exptl_crystal_colour colourless
_exptl_crystal_density_diffrn 1.513
_exptl_crystal_density_method 'not measured'
_exptl_crystal_description block
_exptl_crystal_F_000 5488
_exptl_crystal_size_max 0.25
_exptl_crystal_size_mid 0.18
_exptl_crystal_size_min 0.13
_refine_diff_density_max 0.867
_refine_diff_density_min -0.462
_refine_diff_density_rms 0.074
_refine_ls_extinction_method none
_refine_ls_goodness_of_fit_ref 1.025
_refine_ls_hydrogen_treatment constr
_refine_ls_matrix_type full
_refine_ls_number_parameters 915
_refine_ls_number_reflns 11818
_refine_ls_number_restraints 262
_refine_ls_restrained_S_all 1.067
_refine_ls_R_factor_all 0.0880
_refine_ls_R_factor_gt 0.0631
_refine_ls_shift/su_max 0.000
_refine_ls_shift/su_mean 0.000
_refine_ls_structure_factor_coef Fsqd
_refine_ls_weighting_details 'calc w=1/[\s^2^(Fo^2^)+(0.1040P)^2^+12.9223P] where P=(Fo^2^+2Fc^2^)/3'
_refine_ls_weighting_scheme calc
_refine_ls_wR_factor_gt 0.1748
_refine_ls_wR_factor_ref 0.2000
_reflns_number_gt 8393
_reflns_number_total 11818
_reflns_threshold_expression >2sigma(I)
_cod_data_source_file c3dt51230d.txt
_cod_data_source_block om975
_cod_database_code 7023363

loop_
_symmetry_equiv_pos_as_xyz
'x, y, z'
'-x+1/2, -y, z+1/2'
'-x, y+1/2, -z+1/2'
'x+1/2, -y+1/2, -z'
'-x, -y, -z'
'x-1/2, y, -z-1/2'
'x, -y-1/2, z-1/2'
'-x-1/2, y-1/2, z'

loop_
_atom_site_label
_atom_site_type_symbol
_atom_site_fract_x
_atom_site_fract_y
_atom_site_fract_z
_atom_site_U_iso_or_equiv
_atom_site_adp_type
_atom_site_occupancy
_atom_site_symmetry_multiplicity
_atom_site_calc_flag
_atom_site_refinement_flags
_atom_site_disorder_assembly
_atom_site_disorder_group
Zn1 Zn 0.31429(6) 0.01751(7) 0.34209(4) 0.0441(3) Uani 0.778(4) 1 d PD A 1
Zn2 Zn 0.42674(10) 0.01133(7) 0.30342(7) 0.0536(4) Uani 0.778(4) 1 d P A 1
C1 C 0.54831(16) 0.00646(13) 0.30449(13) 0.0603(19) Uani 0.778(4) 1 d PG A 1
C2 C 0.52861(18) 0.05862(13) 0.28717(12) 0.0595(19) Uani 0.778(4) 1 d PG A 1
C3 C 0.49032(18) 0.05316(12) 0.23921(11) 0.064(2) Uani 0.778(4) 1 d PG A 1
C4 C 0.48636(17) -0.00237(13) 0.22688(11) 0.0540(19) Uani 0.778(4) 1 d PG A 1
C5 C 0.52220(16) -0.03123(12) 0.26723(13) 0.055(2) Uani 0.778(4) 1 d PG A 1
C6 C 0.5897(3) -0.0066(2) 0.35384(18) 0.097(3) Uani 0.778(4) 1 d PG A 1
H6A H 0.6013 0.0266 0.3725 0.146 Uiso 0.778(4) 1 calc PR A 1
H6B H 0.6342 -0.0252 0.3445 0.146 Uiso 0.778(4) 1 calc PR A 1
H6C H 0.5607 -0.0297 0.3765 0.146 Uiso 0.778(4) 1 calc PR A 1
C7 C 0.5454(3) 0.11071(17) 0.31488(17) 0.089(3) Uani 0.778(4) 1 d PG A 1
H7A H 0.5723 0.1032 0.3471 0.134 Uiso 0.778(4) 1 calc PR A 1
H7B H 0.5007 0.1291 0.3238 0.134 Uiso 0.778(4) 1 calc PR A 1
H7C H 0.5742 0.1336 0.2918 0.134 Uiso 0.778(4) 1 calc PR A 1
C8 C 0.4593(3) 0.09844(17) 0.20699(18) 0.108(3) Uani 0.778(4) 1 d PG A 1
H8A H 0.4695 0.1327 0.2242 0.162 Uiso 0.778(4) 1 calc PR A 1
H8B H 0.4073 0.0937 0.2039 0.162 Uiso 0.778(4) 1 calc PR A 1
H8C H 0.4808 0.0982 0.1719 0.162 Uiso 0.778(4) 1 calc PR A 1
C9 C 0.4504(3) -0.02647(19) 0.17925(16) 0.0727(19) Uani 0.778(4) 1 d PG A 1
H9A H 0.4554 -0.0656 0.1802 0.109 Uiso 0.778(4) 1 calc PR A 1
H9B H 0.4729 -0.0125 0.1473 0.109 Uiso 0.778(4) 1 calc PR A 1
H9C H 0.3994 -0.0170 0.1793 0.109 Uiso 0.778(4) 1 calc PR A 1
C10 C 0.5310(3) -0.09141(16) 0.2700(2) 0.100(3) Uani 0.778(4) 1 d PG A 1
H10A H 0.5080 -0.1080 0.2395 0.150 Uiso 0.778(4) 1 calc PR A 1
H10B H 0.5086 -0.1049 0.3022 0.150 Uiso 0.778(4) 1 calc PR A 1
H10C H 0.5821 -0.1004 0.2702 0.150 Uiso 0.778(4) 1 calc PR A 1
O1 O 0.2280(2) 0.0575(3) 0.3050(2) 0.0714(14) Uani 0.778(4) 1 d PD A 1
O2 O 0.2997(2) 0.06201(14) 0.41107(14) 0.0406(8) Uani 0.778(4) 1 d PD A 1
O3 O 0.2557(2) -0.05026(19) 0.36202(17) 0.0544(10) Uani 0.778(4) 1 d PD A 1
C11 C 0.1586(4) 0.0615(5) 0.3274(4) 0.110(3) Uani 0.778(4) 1 d PD A 1
H11A H 0.1601 0.0490 0.3643 0.132 Uiso 0.778(4) 1 calc PR A 1
H11B H 0.1251 0.0380 0.3079 0.132 Uiso 0.778(4) 1 calc PR A 1
C12 C 0.1313(6) 0.1196(5) 0.3256(4) 0.154(6) Uani 0.778(4) 1 d PD A 1
H12A H 0.0832 0.1214 0.3407 0.231 Uiso 0.778(4) 1 calc PR A 1
H12B H 0.1298 0.1319 0.2890 0.231 Uiso 0.778(4) 1 calc PR A 1
H12C H 0.1637 0.1427 0.3458 0.231 Uiso 0.778(4) 1 calc PR A 1
C13 C 0.2306(6) 0.0638(4) 0.2480(3) 0.094(3) Uani 0.778(4) 1 d PD A 1
H13A H 0.1814 0.0625 0.2336 0.113 Uiso 0.778(4) 1 calc PR A 1
H13B H 0.2582 0.0338 0.2325 0.113 Uiso 0.778(4) 1 calc PR A 1
C14 C 0.2655(16) 0.1168(6) 0.2332(7) 0.135(7) Uani 0.778(4) 1 d PD A 1
H14A H 0.2658 0.1206 0.1949 0.202 Uiso 0.778(4) 1 calc PR A 1
H14B H 0.3148 0.1175 0.2464 0.202 Uiso 0.778(4) 1 calc PR A 1
H14C H 0.2383 0.1464 0.2487 0.202 Uiso 0.778(4) 1 calc PR A 1
C15 C 0.3024(3) 0.1207(2) 0.4068(2) 0.0490(12) Uani 0.778(4) 1 d PD A 1
H15A H 0.2770 0.1366 0.4371 0.059 Uiso 0.778(4) 1 calc PR A 1
H15B H 0.2767 0.1318 0.3745 0.059 Uiso 0.778(4) 1 calc PR A 1
C16 C 0.3766(4) 0.1427(3) 0.4050(3) 0.0597(14) Uani 0.778(4) 1 d PD A 1
H16A H 0.3746 0.1820 0.4032 0.090 Uiso 0.778(4) 1 calc PR A 1
H16B H 0.4014 0.1289 0.3739 0.090 Uiso 0.778(4) 1 calc PR A 1
H16C H 0.4026 0.1318 0.4366 0.090 Uiso 0.778(4) 1 calc PR A 1
C17 C 0.3386(6) 0.0414(3) 0.4550(3) 0.0617(16) Uani 0.778(4) 1 d PD A 1
H17A H 0.3901 0.0489 0.4497 0.074 Uiso 0.778(4) 1 calc PR A 1
H17B H 0.3326 0.0019 0.4559 0.074 Uiso 0.778(4) 1 calc PR A 1
C18 C 0.3165(5) 0.0637(4) 0.5071(3) 0.077(3) Uani 0.778(4) 1 d PD A 1
H18A H 0.3436 0.0459 0.5351 0.115 Uiso 0.778(4) 1 calc PR A 1
H18B H 0.2652 0.0575 0.5125 0.115 Uiso 0.778(4) 1 calc PR A 1
H18C H 0.3262 0.1023 0.5080 0.115 Uiso 0.778(4) 1 calc PR A 1
C19 C 0.2141(4) -0.0608(3) 0.4079(3) 0.086(2) Uani 0.778(4) 1 d PD A 1
H19A H 0.2066 -0.0262 0.4262 0.103 Uiso 0.778(4) 1 calc PR A 1
H19B H 0.2434 -0.0835 0.4315 0.103 Uiso 0.778(4) 1 calc PR A 1
C20 C 0.1434(5) -0.0868(4) 0.4026(5) 0.119(4) Uani 0.778(4) 1 d PD A 1
H20A H 0.1204 -0.0890 0.4371 0.178 Uiso 0.778(4) 1 calc PR A 1
H20B H 0.1496 -0.1230 0.3883 0.178 Uiso 0.778(4) 1 calc PR A 1
H20C H 0.1133 -0.0657 0.3788 0.178 Uiso 0.778(4) 1 calc PR A 1
C21 C 0.2784(3) -0.0982(3) 0.3340(2) 0.0596(15) Uani 0.778(4) 1 d PD A 1
H21A H 0.2576 -0.1303 0.3509 0.072 Uiso 0.778(4) 1 calc PR A 1
H21B H 0.3312 -0.1013 0.3353 0.072 Uiso 0.778(4) 1 calc PR A 1
C22 C 0.2533(5) -0.0949(4) 0.2767(3) 0.089(2) Uani 0.778(4) 1 d PD A 1
H22A H 0.2694 -0.1268 0.2577 0.134 Uiso 0.778(4) 1 calc PR A 1
H22B H 0.2737 -0.0628 0.2602 0.134 Uiso 0.778(4) 1 calc PR A 1
H22C H 0.2010 -0.0929 0.2756 0.134 Uiso 0.778(4) 1 calc PR A 1
Zn1' Zn 0.3189(3) -0.0050(3) 0.3434(2) 0.0678(14) Uani 0.222(4) 1 d PD A 2
Zn2' Zn 0.4266(3) -0.0120(3) 0.3047(2) 0.0554(13) Uani 0.222(4) 1 d P A 2
C1' C 0.4832(5) 0.0143(4) 0.2298(3) 0.035(4) Uani 0.222(4) 1 d PG A 2
C2' C 0.5070(5) -0.0371(4) 0.2456(3) 0.043(5) Uani 0.222(4) 1 d PG A 2
C3' C 0.5407(5) -0.0318(4) 0.2951(3) 0.052(6) Uani 0.222(4) 1 d PG A 2
C4' C 0.5378(5) 0.0228(5) 0.3098(4) 0.040(5) Uani 0.222(4) 1 d PGU A 2
C5' C 0.5023(6) 0.0513(4) 0.2695(4) 0.068(10) Uani 0.222(4) 1 d PG A 2
C6' C 0.4444(8) 0.0272(6) 0.1796(5) 0.078(8) Uani 0.222(4) 1 d PG A 2
H6'1 H 0.4341 0.0657 0.1784 0.117 Uiso 0.222(4) 1 calc PR A 2
H6'2 H 0.3994 0.0071 0.1782 0.117 Uiso 0.222(4) 1 calc PR A 2
H6'3 H 0.4745 0.0174 0.1496 0.117 Uiso 0.222(4) 1 calc PR A 2
C7' C 0.4979(8) -0.0883(5) 0.2152(5) 0.068(6) Uani 0.222(4) 1 d PG A 2
H7'1 H 0.5192 -0.1181 0.2349 0.102 Uiso 0.222(4) 1 calc PR A 2
H7'2 H 0.5219 -0.0850 0.1811 0.102 Uiso 0.222(4) 1 calc PR A 2
H7'3 H 0.4468 -0.0953 0.2097 0.102 Uiso 0.222(4) 1 calc PR A 2
C8' C 0.5739(7) -0.0765(6) 0.3264(5) 0.095(10) Uani 0.222(4) 1 d PGU A 2
H8'1 H 0.5686 -0.1103 0.3073 0.143 Uiso 0.222(4) 1 calc PR A 2
H8'2 H 0.5498 -0.0792 0.3605 0.143 Uiso 0.222(4) 1 calc PR A 2
H8'3 H 0.6248 -0.0689 0.3319 0.143 Uiso 0.222(4) 1 calc PR A 2
C9' C 0.5674(8) 0.0464(7) 0.3596(5) 0.107(12) Uani 0.222(4) 1 d PGU A 2
H9'1 H 0.5583 0.0851 0.3601 0.160 Uiso 0.222(4) 1 calc PR A 2
H9'2 H 0.6191 0.0399 0.3613 0.160 Uiso 0.222(4) 1 calc PR A 2
H9'3 H 0.5440 0.0297 0.3899 0.160 Uiso 0.222(4) 1 calc PR A 2
C10' C 0.4874(9) 0.1105(5) 0.2689(7) 0.109(12) Uani 0.222(4) 1 d PGU A 2
H10D H 0.4621 0.1200 0.2365 0.164 Uiso 0.222(4) 1 calc PR A 2
H10E H 0.5327 0.1303 0.2706 0.164 Uiso 0.222(4) 1 calc PR A 2
H10F H 0.4576 0.1200 0.2992 0.164 Uiso 0.222(4) 1 calc PR A 2
O1' O 0.2479(11) 0.0480(10) 0.2985(8) 0.0714(14) Uani 0.222(4) 1 d PD A 2
O2' O 0.3037(9) 0.0418(5) 0.4109(5) 0.0406(8) Uani 0.222(4) 1 d PD A 2
O3' O 0.2379(9) -0.0590(7) 0.3511(7) 0.0544(10) Uani 0.222(4) 1 d PD A 2
C11' C 0.1695(13) 0.0439(17) 0.3013(12) 0.110(3) Uani 0.222(4) 1 d PD A 2
H11C H 0.1555 0.0056 0.3028 0.132 Uiso 0.222(4) 1 calc PR A 2
H11D H 0.1482 0.0597 0.2693 0.132 Uiso 0.222(4) 1 calc PR A 2
C12' C 0.141(2) 0.073(2) 0.3494(14) 0.154(6) Uani 0.222(4) 1 d PD A 2
H12D H 0.0884 0.0692 0.3506 0.231 Uiso 0.222(4) 1 calc PR A 2
H12E H 0.1534 0.1109 0.3475 0.231 Uiso 0.222(4) 1 calc PR A 2
H12F H 0.1615 0.0571 0.3812 0.231 Uiso 0.222(4) 1 calc PR A 2
C13' C 0.2669(19) 0.0542(15) 0.2426(9) 0.094(3) Uani 0.222(4) 1 d PD A 2
H13C H 0.2396 0.0281 0.2212 0.113 Uiso 0.222(4) 1 calc PR A 2
H13D H 0.3186 0.0469 0.2377 0.113 Uiso 0.222(4) 1 calc PR A 2
C14' C 0.250(7) 0.111(2) 0.224(3) 0.135(7) Uani 0.222(4) 1 d PD A 2
H14D H 0.2636 0.1150 0.1875 0.202 Uiso 0.222(4) 1 calc PR A 2
H14E H 0.2766 0.1367 0.2459 0.202 Uiso 0.222(4) 1 calc PR A 2
H14F H 0.1984 0.1176 0.2282 0.202 Uiso 0.222(4) 1 calc PR A 2
C15' C 0.3012(12) 0.1001(7) 0.4084(11) 0.0490(12) Uani 0.222(4) 1 d PD A 2
H15C H 0.2668 0.1134 0.4350 0.059 Uiso 0.222(4) 1 calc PR A 2
H15D H 0.2835 0.1110 0.3734 0.059 Uiso 0.222(4) 1 calc PR A 2
C16' C 0.3727(13) 0.1256(10) 0.4179(11) 0.0597(14) Uani 0.222(4) 1 d PD A 2
H16D H 0.3689 0.1644 0.4125 0.090 Uiso 0.222(4) 1 calc PR A 2
H16E H 0.4079 0.1107 0.3934 0.090 Uiso 0.222(4) 1 calc PR A 2
H16F H 0.3880 0.1185 0.4540 0.090 Uiso 0.222(4) 1 calc PR A 2
C17' C 0.348(2) 0.0268(12) 0.4545(11) 0.0617(16) Uani 0.222(4) 1 d PD A 2
H17C H 0.3979 0.0286 0.4426 0.074 Uiso 0.222(4) 1 calc PR A 2
H17D H 0.3371 -0.0113 0.4623 0.074 Uiso 0.222(4) 1 calc PR A 2
C18' C 0.343(2) 0.0564(19) 0.5047(11) 0.077(3) Uani 0.222(4) 1 d PD A 2
H18D H 0.3849 0.0477 0.5264 0.115 Uiso 0.222(4) 1 calc PR A 2
H18E H 0.2993 0.0461 0.5233 0.115 Uiso 0.222(4) 1 calc PR A 2
H18F H 0.3424 0.0950 0.4976 0.115 Uiso 0.222(4) 1 calc PR A 2
C19' C 0.1766(13) -0.0553(10) 0.3818(11) 0.086(2) Uani 0.222(4) 1 d PD A 2
H19C H 0.1332 -0.0581 0.3597 0.103 Uiso 0.222(4) 1 calc PR A 2
H19D H 0.1754 -0.0206 0.4007 0.103 Uiso 0.222(4) 1 calc PR A 2
C20' C 0.1799(17) -0.1022(13) 0.4212(14) 0.119(4) Uani 0.222(4) 1 d PD A 2
H20D H 0.1775 -0.0882 0.4571 0.178 Uiso 0.222(4) 1 calc PR A 2
H20E H 0.2249 -0.1219 0.4164 0.178 Uiso 0.222(4) 1 calc PR A 2
H20F H 0.1394 -0.1264 0.4151 0.178 Uiso 0.222(4) 1 calc PR A 2
C21' C 0.2561(12) -0.1021(8) 0.3169(9) 0.0596(15) Uani 0.222(4) 1 d PD A 2
H21C H 0.2346 -0.1359 0.3298 0.072 Uiso 0.222(4) 1 calc PR A 2
H21D H 0.3087 -0.1066 0.3156 0.072 Uiso 0.222(4) 1 calc PR A 2
C22' C 0.227(2) -0.0888(14) 0.2614(10) 0.089(2) Uani 0.222(4) 1 d PD A 2
H22D H 0.2370 -0.1186 0.2376 0.134 Uiso 0.222(4) 1 calc PR A 2
H22E H 0.2500 -0.0561 0.2483 0.134 Uiso 0.222(4) 1 calc PR A 2
H22F H 0.1749 -0.0831 0.2634 0.134 Uiso 0.222(4) 1 calc PR A 2
B1 B 0.41099(19) 0.25343(16) 0.57648(14) 0.0334(7) Uani 1 1 d . . .
C23 C 0.43380(16) 0.24468(13) 0.63779(12) 0.0311(6) Uani 1 1 d . . .
C24 C 0.50537(17) 0.23900(13) 0.65258(12) 0.0328(6) Uani 1 1 d . . .
H24 H 0.5410 0.2374 0.6260 0.039 Uiso 1 1 calc R . .
C25 C 0.52633(17) 0.23553(14) 0.70506(13) 0.0359(7) Uani 1 1 d . B .
C26 C 0.47642(18) 0.23674(13) 0.74488(13) 0.0364(7) Uani 1 1 d . . .
H26 H 0.4906 0.2333 0.7805 0.044 Uiso 1 1 calc R . .
C27 C 0.40501(18) 0.24306(14) 0.73158(13) 0.0372(7) Uani 1 1 d . C .
C28 C 0.38480(17) 0.24769(13) 0.67900(13) 0.0350(7) Uani 1 1 d . . .
H28 H 0.3356 0.2531 0.6710 0.042 Uiso 1 1 calc R . .
C29 C 0.6033(2) 0.22985(18) 0.71899(14) 0.0521(10) Uani 1 1 d D . .
F4 F 0.6253(2) 0.2612(3) 0.7560(2) 0.089(2) Uani 0.681(4) 1 d PD B 1
F5 F 0.6488(2) 0.2299(3) 0.68090(16) 0.0703(15) Uani 0.681(4) 1 d PD B 1
F6 F 0.6155(2) 0.1795(3) 0.7405(3) 0.111(2) Uani 0.681(4) 1 d PD B 1
F4' F 0.6390(7) 0.2059(6) 0.6834(5) 0.089(2) Uani 0.319(4) 1 d PD B 2
F5' F 0.6204(4) 0.2219(7) 0.7642(3) 0.0703(15) Uani 0.319(4) 1 d PD B 2
F6' F 0.6342(5) 0.2818(4) 0.7103(6) 0.111(2) Uani 0.319(4) 1 d PD B 2
C30 C 0.3508(2) 0.24464(18) 0.77465(15) 0.0533(10) Uani 1 1 d D . .
F1 F 0.35511(19) 0.29022(14) 0.80221(13) 0.0813(11) Uani 0.927(5) 1 d PD C 1
F2 F 0.36158(19) 0.20662(17) 0.81063(13) 0.0824(11) Uani 0.927(5) 1 d PD C 1
F3 F 0.28481(13) 0.2401(2) 0.75820(11) 0.0801(12) Uani 0.927(5) 1 d PD C 1
F1' F 0.305(2) 0.2044(13) 0.7682(16) 0.0813(11) Uani 0.073(5) 1 d PD C 2
F2' F 0.312(2) 0.2891(11) 0.7750(16) 0.0824(11) Uani 0.073(5) 1 d PD C 2
F3' F 0.3720(17) 0.239(2) 0.8237(8) 0.0801(12) Uani 0.073(5) 1 d PD C 2
C31 C 0.41079(18) 0.31867(14) 0.56827(13) 0.0361(7) Uani 1 1 d . . .
C32 C 0.47356(19) 0.34759(14) 0.55829(14) 0.0398(7) Uani 1 1 d . . .
H32 H 0.5174 0.3286 0.5546 0.048 Uiso 1 1 calc R . .
C33 C 0.4743(2) 0.40289(15) 0.55357(15) 0.0462(8) Uani 1 1 d . . .
C34 C 0.4122(2) 0.43230(15) 0.55936(16) 0.0495(9) Uani 1 1 d . . .
H34 H 0.4125 0.4702 0.5558 0.059 Uiso 1 1 calc R . .
C35 C 0.3499(2) 0.40511(15) 0.57051(15) 0.0459(8) Uani 1 1 d . D .
C36 C 0.34891(19) 0.34916(15) 0.57494(14) 0.0413(8) Uani 1 1 d . . .
H36 H 0.3050 0.3316 0.5827 0.050 Uiso 1 1 calc R . .
C37 C 0.5427(3) 0.43057(17) 0.5381(2) 0.0661(13) Uani 1 1 d . . .
C38 C 0.2818(2) 0.43604(18) 0.57684(19) 0.0621(11) Uani 1 1 d D . .
F7 F 0.2928(9) 0.4855(5) 0.5802(15) 0.0989(19) Uani 0.193(5) 1 d PD D 1
F9 F 0.2354(9) 0.4228(10) 0.5438(10) 0.0909(15) Uani 0.193(5) 1 d PD D 1
F8 F 0.2562(15) 0.4247(15) 0.6228(8) 0.168(4) Uani 0.193(5) 1 d PD D 1
F7' F 0.22428(18) 0.40747(16) 0.5854(3) 0.0989(19) Uani 0.807(5) 1 d PD D 2
F8' F 0.2673(4) 0.4656(4) 0.5352(3) 0.168(4) Uani 0.807(5) 1 d PD D 2
F9' F 0.2823(2) 0.4703(2) 0.6149(3) 0.0909(15) Uani 0.807(5) 1 d PD D 2
C39 C 0.33235(17) 0.22803(13) 0.56159(13) 0.0344(7) Uani 1 1 d . . .
C40 C 0.29806(17) 0.24452(14) 0.51561(13) 0.0371(7) Uani 1 1 d . . .
H40 H 0.3199 0.2714 0.4946 0.044 Uiso 1 1 calc R . .
C41 C 0.23292(17) 0.22283(15) 0.49951(13) 0.0379(7) Uani 1 1 d . E .
C42 C 0.19917(18) 0.18418(15) 0.52930(13) 0.0403(8) Uani 1 1 d . . .
H42 H 0.1540 0.1702 0.5190 0.048 Uiso 1 1 calc R . .
C44 C 0.29800(18) 0.18751(14) 0.59021(13) 0.0372(7) Uani 1 1 d . . .
H44 H 0.3201 0.1743 0.6212 0.045 Uiso 1 1 calc R . .
C43 C 0.23271(18) 0.16614(14) 0.57470(13) 0.0392(7) Uani 1 1 d . . .
C46 C 0.1987(2) 0.12444(17) 0.60927(16) 0.0492(9) Uani 1 1 d . . .
C45 C 0.20083(18) 0.24376(17) 0.44946(14) 0.0455(9) Uani 1 1 d D . .
F16 F 0.158(2) 0.2026(14) 0.435(2) 0.0688(14) Uani 0.074(18) 1 d PD E 1
F17 F 0.158(2) 0.2854(14) 0.4521(18) 0.0566(9) Uani 0.074(18) 1 d PD E 1
F18 F 0.247(3) 0.249(2) 0.410(2) 0.0770(16) Uani 0.074(18) 1 d PD E 1
F16' F 0.1850(4) 0.29640(18) 0.45198(15) 0.0688(14) Uani 0.926(18) 1 d PD E 2
F17' F 0.2451(2) 0.23907(19) 0.40893(16) 0.0566(9) Uani 0.926(18) 1 d PD E 2
F18' F 0.1407(3) 0.2192(3) 0.43623(16) 0.0770(16) Uani 0.926(18) 1 d PD E 2
C47 C 0.46625(16) 0.22297(13) 0.53628(12) 0.0331(6) Uani 1 1 d . . .
C48 C 0.48764(18) 0.24414(15) 0.48811(13) 0.0383(7) Uani 1 1 d . . .
H48 H 0.4713 0.2788 0.4783 0.046 Uiso 1 1 calc R . .
C49 C 0.53239(19) 0.21589(16) 0.45386(13) 0.0418(8) Uani 1 1 d . . .
C50 C 0.55655(19) 0.16538(16) 0.46588(13) 0.0416(8) Uani 1 1 d . . .
H50 H 0.5876 0.1465 0.4428 0.050 Uiso 1 1 calc R . .
C51 C 0.53411(18) 0.14258(14) 0.51314(13) 0.0381(7) Uani 1 1 d . F .
C52 C 0.49012(17) 0.17103(13) 0.54725(12) 0.0327(6) Uani 1 1 d . . .
H52 H 0.4758 0.1546 0.5792 0.039 Uiso 1 1 calc R . .
C53 C 0.5520(2) 0.2407(2) 0.40200(15) 0.0566(11) Uani 1 1 d . . .
C54 C 0.5597(2) 0.08803(16) 0.52769(14) 0.0471(9) Uani 1 1 d D . .
F22 F 0.5085(3) 0.05758(16) 0.5483(4) 0.111(2) Uani 0.764(6) 1 d PD F 1
F24 F 0.6086(4) 0.08803(18) 0.5637(3) 0.111(2) Uani 0.764(6) 1 d PD F 1
F23 F 0.5835(3) 0.05873(18) 0.48837(14) 0.0786(14) Uani 0.764(6) 1 d PD F 1
F22' F 0.6218(9) 0.0802(6) 0.5063(10) 0.111(2) Uani 0.236(6) 1 d PD F 2
F23' F 0.5661(12) 0.0794(7) 0.5767(4) 0.0786(14) Uani 0.236(6) 1 d PD F 2
F24' F 0.5191(12) 0.0517(5) 0.5117(9) 0.111(2) Uani 0.236(6) 1 d PD F 2
F10 F 0.5450(2) 0.44169(13) 0.48695(15) 0.1013(12) Uani 1 1 d . . .
F11 F 0.60065(15) 0.40167(12) 0.54602(16) 0.0893(10) Uani 1 1 d . . .
F12 F 0.55005(17) 0.47784(12) 0.56223(16) 0.0954(12) Uani 1 1 d . . .
F13 F 0.24536(14) 0.08776(10) 0.62524(11) 0.0646(7) Uani 1 1 d . . .
F14 F 0.14563(16) 0.09844(12) 0.58551(11) 0.0769(9) Uani 1 1 d . . .
F15 F 0.17147(15) 0.14572(11) 0.65327(9) 0.0639(7) Uani 1 1 d . . .
F19 F 0.5071(2) 0.22515(17) 0.36437(10) 0.1073(14) Uani 1 1 d . . .
F20 F 0.61723(17) 0.22584(13) 0.38597(10) 0.0791(9) Uani 1 1 d . . .
F21 F 0.55179(16) 0.29379(12) 0.40245(10) 0.0714(7) Uani 1 1 d . . .

loop_
_atom_site_aniso_label
_atom_site_aniso_U_11
_atom_site_aniso_U_22
_atom_site_aniso_U_33
_atom_site_aniso_U_23
_atom_site_aniso_U_13
_atom_site_aniso_U_12
Zn1 0.0323(4) 0.0612(7) 0.0387(4) -0.0096(4) -0.0008(3) 0.0041(5)
Zn2 0.0396(5) 0.0743(9) 0.0468(5) -0.0115(7) 0.0091(4) -0.0057(7)
C1 0.036(3) 0.089(6) 0.056(4) -0.007(4) 0.009(3) -0.008(4)
C2 0.060(4) 0.061(4) 0.057(3) -0.011(3) 0.015(3) -0.026(3)
C3 0.077(5) 0.064(4) 0.052(4) -0.002(3) 0.012(3) -0.010(3)
C4 0.048(4) 0.059(4) 0.056(4) -0.017(3) 0.017(3) -0.013(3)
C5 0.034(3) 0.058(4) 0.072(5) -0.003(4) 0.013(4) -0.005(3)
C6 0.051(4) 0.156(9) 0.085(5) 0.028(5) -0.014(4) -0.026(5)
C7 0.097(5) 0.097(5) 0.073(4) -0.036(4) 0.017(4) -0.040(5)
C8 0.164(9) 0.084(5) 0.077(5) 0.016(4) -0.022(6) -0.006(6)
C9 0.079(4) 0.083(5) 0.056(3) -0.023(3) 0.013(3) -0.021(4)
C10 0.079(5) 0.066(4) 0.154(9) -0.003(5) 0.010(5) 0.010(4)
O1 0.046(3) 0.103(4) 0.065(2) 0.000(2) -0.018(2) 0.012(2)
O2 0.0493(16) 0.019(2) 0.0531(15) 0.0006(16) 0.0002(13) 0.0072(18)
O3 0.049(3) 0.053(2) 0.060(3) -0.0208(17) 0.004(2) -0.0016(17)
C11 0.067(4) 0.174(11) 0.090(8) -0.009(6) -0.016(5) 0.055(5)
C12 0.128(8) 0.218(14) 0.116(8) -0.053(8) -0.057(7) 0.104(9)
C13 0.118(8) 0.091(5) 0.073(4) 0.000(4) -0.041(5) 0.021(6)
C14 0.186(17) 0.101(7) 0.117(9) 0.024(7) -0.007(10) -0.009(8)
C15 0.058(3) 0.023(3) 0.067(3) 0.007(3) -0.004(2) 0.002(3)
C16 0.064(3) 0.052(4) 0.063(4) 0.021(3) 0.002(3) -0.011(3)
C17 0.095(5) 0.033(4) 0.056(3) -0.001(3) -0.013(3) 0.014(4)
C18 0.108(8) 0.064(5) 0.058(3) -0.004(3) 0.009(4) 0.014(5)
C19 0.079(5) 0.085(4) 0.094(6) -0.037(4) 0.028(4) -0.025(4)
C20 0.076(6) 0.097(7) 0.183(11) -0.059(7) 0.055(7) -0.038(6)
C21 0.054(4) 0.070(3) 0.054(4) -0.021(3) -0.011(3) 0.006(3)
C22 0.113(7) 0.087(5) 0.067(5) -0.028(4) -0.040(4) 0.015(5)
Zn1' 0.0453(18) 0.065(3) 0.093(3) -0.009(2) 0.0312(17) 0.011(2)
Zn2' 0.0337(15) 0.077(3) 0.0555(19) 0.013(3) 0.0110(12) 0.003(3)
C1' 0.036(10) 0.044(11) 0.023(8) -0.004(6) 0.003(7) 0.005(7)
C2' 0.018(7) 0.052(11) 0.059(14) -0.005(10) -0.001(8) -0.007(7)
C3' 0.037(10) 0.096(17) 0.022(8) 0.006(10) 0.008(7) 0.008(11)
C4' 0.017(6) 0.068(9) 0.036(8) -0.012(7) 0.016(6) -0.003(7)
C5' 0.042(12) 0.034(11) 0.13(3) -0.015(14) 0.048(17) -0.012(9)
C6' 0.075(14) 0.12(2) 0.045(10) 0.042(12) 0.025(10) 0.037(14)
C7' 0.073(14) 0.068(13) 0.064(13) -0.002(10) 0.006(11) -0.005(11)
C8' 0.061(13) 0.14(2) 0.088(17) 0.063(17) 0.026(13) 0.057(15)
C9' 0.054(13) 0.19(3) 0.075(16) -0.06(2) -0.010(12) -0.027(18)
C10' 0.10(2) 0.045(12) 0.18(3) -0.046(16) 0.04(2) 0.010(13)
O1' 0.046(3) 0.103(4) 0.065(2) 0.000(2) -0.018(2) 0.012(2)
O2' 0.0493(16) 0.019(2) 0.0531(15) 0.0006(16) 0.0002(13) 0.0072(18)
O3' 0.049(3) 0.053(2) 0.060(3) -0.0208(17) 0.004(2) -0.0016(17)
C11' 0.067(4) 0.174(11) 0.090(8) -0.009(6) -0.016(5) 0.055(5)
C12' 0.128(8) 0.218(14) 0.116(8) -0.053(8) -0.057(7) 0.104(9)
C13' 0.118(8) 0.091(5) 0.073(4) 0.000(4) -0.041(5) 0.021(6)
C14' 0.186(17) 0.101(7) 0.117(9) 0.024(7) -0.007(10) -0.009(8)
C15' 0.058(3) 0.023(3) 0.067(3) 0.007(3) -0.004(2) 0.002(3)
C16' 0.064(3) 0.052(4) 0.063(4) 0.021(3) 0.002(3) -0.011(3)
C17' 0.095(5) 0.033(4) 0.056(3) -0.001(3) -0.013(3) 0.014(4)
C18' 0.108(8) 0.064(5) 0.058(3) -0.004(3) 0.009(4) 0.014(5)
C19' 0.079(5) 0.085(4) 0.094(6) -0.037(4) 0.028(4) -0.025(4)
C20' 0.076(6) 0.097(7) 0.183(11) -0.059(7) 0.055(7) -0.038(6)
C21' 0.054(4) 0.070(3) 0.054(4) -0.021(3) -0.011(3) 0.006(3)
C22' 0.113(7) 0.087(5) 0.067(5) -0.028(4) -0.040(4) 0.015(5)
B1 0.0266(16) 0.0421(19) 0.0315(17) 0.0021(14) -0.0046(14) 0.0003(14)
C23 0.0262(14) 0.0349(15) 0.0323(15) -0.0010(12) -0.0021(12) -0.0009(12)
C24 0.0265(14) 0.0427(17) 0.0294(15) 0.0001(13) 0.0012(12) -0.0010(13)
C25 0.0306(16) 0.0433(18) 0.0338(16) -0.0041(13) -0.0039(13) -0.0015(14)
C26 0.0363(16) 0.0458(18) 0.0270(15) -0.0034(13) -0.0023(13) -0.0009(14)
C27 0.0316(15) 0.0429(18) 0.0371(17) -0.0053(14) 0.0005(14) -0.0009(14)
C28 0.0260(14) 0.0407(17) 0.0384(17) -0.0050(13) -0.0020(13) 0.0018(13)
C29 0.0324(17) 0.087(3) 0.0372(19) -0.0043(19) -0.0058(15) 0.0020(19)
F4 0.0387(19) 0.135(5) 0.094(4) -0.061(4) -0.018(2) 0.002(3)
F5 0.0258(16) 0.150(5) 0.0349(16) 0.002(2) -0.0017(13) 0.009(2)
F6 0.043(2) 0.120(4) 0.169(5) 0.070(4) -0.036(3) -0.004(2)
F4' 0.0387(19) 0.135(5) 0.094(4) -0.061(4) -0.018(2) 0.002(3)
F5' 0.0258(16) 0.150(5) 0.0349(16) 0.002(2) -0.0017(13) 0.009(2)
F6' 0.043(2) 0.120(4) 0.169(5) 0.070(4) -0.036(3) -0.004(2)
C30 0.0419(19) 0.076(3) 0.042(2) -0.0070(19) 0.0032(17) 0.0053(19)
F1 0.078(2) 0.099(2) 0.0667(19) -0.0352(17) 0.0274(17) 0.0050(18)
F2 0.073(2) 0.115(3) 0.0591(17) 0.0299(18) 0.0262(16) 0.005(2)
F3 0.0297(12) 0.159(4) 0.0522(15) -0.0083(19) 0.0112(11) -0.0033(17)
F1' 0.078(2) 0.099(2) 0.0667(19) -0.0352(17) 0.0274(17) 0.0050(18)
F2' 0.073(2) 0.115(3) 0.0591(17) 0.0299(18) 0.0262(16) 0.005(2)
F3' 0.0297(12) 0.159(4) 0.0522(15) -0.0083(19) 0.0112(11) -0.0033(17)
C31 0.0330(16) 0.0424(18) 0.0329(16) 0.0013(13) -0.0044(13) 0.0032(14)
C32 0.0351(17) 0.0413(18) 0.0431(18) 0.0019(14) -0.0018(14) 0.0001(14)
C33 0.049(2) 0.0426(19) 0.047(2) 0.0027(15) 0.0020(17) -0.0022(16)
C34 0.057(2) 0.0379(18) 0.053(2) 0.0012(16) -0.0024(18) 0.0054(17)
C35 0.0429(19) 0.045(2) 0.049(2) -0.0035(16) -0.0075(16) 0.0085(16)
C36 0.0341(17) 0.0465(19) 0.0434(18) 0.0009(15) -0.0034(14) 0.0040(15)
C37 0.055(2) 0.037(2) 0.107(4) 0.007(2) 0.013(3) -0.0019(18)
C38 0.049(2) 0.054(2) 0.083(3) -0.003(2) -0.006(2) 0.014(2)
F7 0.0381(17) 0.066(2) 0.192(6) -0.029(3) 0.003(3) 0.0107(15)
F9 0.061(2) 0.081(3) 0.130(4) -0.047(3) 0.000(2) 0.025(2)
F8 0.138(5) 0.246(8) 0.118(4) 0.085(5) 0.027(4) 0.141(6)
F7' 0.0381(17) 0.066(2) 0.192(6) -0.029(3) 0.003(3) 0.0107(15)
F8' 0.138(5) 0.246(8) 0.118(4) 0.085(5) 0.027(4) 0.141(6)
F9' 0.061(2) 0.081(3) 0.130(4) -0.047(3) 0.000(2) 0.025(2)
C39 0.0266(14) 0.0409(17) 0.0359(16) -0.0014(13) -0.0022(13) 0.0017(13)
C40 0.0276(14) 0.0466(18) 0.0370(17) 0.0038(14) -0.0030(13) 0.0019(13)
C41 0.0276(15) 0.051(2) 0.0346(16) 0.0013(14) -0.0049(13) 0.0046(14)
C42 0.0282(15) 0.054(2) 0.0389(17) -0.0038(15) -0.0054(14) -0.0017(14)
C44 0.0335(16) 0.0424(18) 0.0357(16) 0.0010(13) -0.0062(13) 0.0012(14)
C43 0.0338(16) 0.0448(19) 0.0390(17) 0.0000(14) -0.0040(14) -0.0027(14)
C46 0.0417(19) 0.055(2) 0.051(2) 0.0030(17) -0.0089(17) -0.0116(17)
C45 0.0285(15) 0.070(3) 0.0380(18) 0.0044(17) -0.0051(14) 0.0003(16)
F16 0.078(3) 0.071(2) 0.0574(16) 0.0050(15) -0.0179(19) 0.032(2)
F17 0.0423(14) 0.092(2) 0.0353(12) 0.0080(14) -0.0009(11) 0.0166(17)
F18 0.0418(19) 0.126(3) 0.0634(17) 0.038(2) -0.0311(16) -0.030(2)
F16' 0.078(3) 0.071(2) 0.0574(16) 0.0050(15) -0.0179(19) 0.032(2)
F17' 0.0423(14) 0.092(2) 0.0353(12) 0.0080(14) -0.0009(11) 0.0166(17)
F18' 0.0418(19) 0.126(3) 0.0634(17) 0.038(2) -0.0311(16) -0.030(2)
C47 0.0268(14) 0.0422(17) 0.0301(15) 0.0021(13) -0.0042(12) -0.0046(13)
C48 0.0343(15) 0.0487(19) 0.0320(16) 0.0032(14) -0.0067(14) -0.0042(14)
C49 0.0410(18) 0.056(2) 0.0285(16) 0.0022(14) -0.0025(14) -0.0128(16)
C50 0.0348(16) 0.057(2) 0.0329(16) -0.0056(15) 0.0016(14) -0.0039(15)
C51 0.0325(16) 0.0472(19) 0.0347(16) -0.0014(14) 0.0005(13) -0.0037(14)
C52 0.0290(14) 0.0416(17) 0.0275(14) 0.0015(12) 0.0013(12) -0.0017(13)
C53 0.057(2) 0.082(3) 0.0312(18) 0.0051(18) 0.0009(17) -0.015(2)
C54 0.050(2) 0.049(2) 0.0419(19) -0.0049(16) 0.0098(17) 0.0055(17)
F22 0.097(3) 0.043(2) 0.191(6) 0.025(3) 0.074(4) 0.013(2)
F24 0.158(5) 0.060(2) 0.116(4) -0.004(3) -0.090(4) 0.025(3)
F23 0.121(4) 0.060(2) 0.055(2) -0.0054(16) 0.023(2) 0.034(2)
F22' 0.097(3) 0.043(2) 0.191(6) 0.025(3) 0.074(4) 0.013(2)
F23' 0.121(4) 0.060(2) 0.055(2) -0.0054(16) 0.023(2) 0.034(2)
F24' 0.158(5) 0.060(2) 0.116(4) -0.004(3) -0.090(4) 0.025(3)
F10 0.116(3) 0.077(2) 0.110(3) 0.0134(18) 0.062(2) -0.0162(19)
F11 0.0532(15) 0.0603(16) 0.154(3) 0.0010(18) 0.0251(18) -0.0118(13)
F12 0.0727(19) 0.0607(17) 0.153(3) -0.0357(18) 0.041(2) -0.0265(15)
F13 0.0614(15) 0.0500(13) 0.0823(17) 0.0171(12) -0.0039(13) -0.0061(11)
F14 0.0737(17) 0.093(2) 0.0636(15) 0.0185(14) -0.0209(14) -0.0503(16)
F15 0.0696(16) 0.0758(16) 0.0464(13) 0.0107(11) 0.0129(12) -0.0051(13)
F19 0.128(3) 0.159(3) 0.0353(13) 0.0293(16) -0.0250(16) -0.075(3)
F20 0.091(2) 0.091(2) 0.0549(15) 0.0081(13) 0.0375(15) -0.0038(17)
F21 0.0809(18) 0.0743(18) 0.0589(15) 0.0264(13) 0.0154(14) -0.0057(14)

loop_
_atom_type_symbol
_atom_type_description
_atom_type_scat_dispersion_real
_atom_type_scat_dispersion_imag
_atom_type_scat_source
C C 0.0181 0.0091 'International Tables Vol C Tables 4.2.6.8 and 6.1.1.4'
H H 0.0000 0.0000 'International Tables Vol C Tables 4.2.6.8 and 6.1.1.4'
O O 0.0492 0.0322 'International Tables Vol C Tables 4.2.6.8 and 6.1.1.4'
Zn Zn -1.5491 0.6778 'International Tables Vol C Tables 4.2.6.8 and 6.1.1.4'
B B 0.0090 0.0039 'International Tables Vol C Tables 4.2.6.8 and 6.1.1.4'
F F 0.0727 0.0534 'International Tables Vol C Tables 4.2.6.8 and 6.1.1.4'

loop_
_geom_angle_atom_site_label_1
_geom_angle_atom_site_label_2
_geom_angle_atom_site_label_3
_geom_angle
O3 Zn1 O2 99.05(15)
O3 Zn1 O1 95.2(2)
O2 Zn1 O1 91.45(19)
O3 Zn1 Zn2 121.71(14)
O2 Zn1 Zn2 120.54(12)
O1 Zn1 Zn2 121.99(15)
C5 Zn2 C4 36.50(6)
C5 Zn2 C1 36.48(6)
C4 Zn2 C1 60.84(10)
C5 Zn2 C3 60.83(10)
C4 Zn2 C3 36.47(6)
C1 Zn2 C3 60.79(10)
C5 Zn2 C2 60.81(10)
C4 Zn2 C2 60.80(10)
C1 Zn2 C2 36.43(6)
C3 Zn2 C2 36.42(6)
C5 Zn2 Zn1 155.83(11)
C4 Zn2 Zn1 144.75(12)
C1 Zn2 Zn1 154.22(12)
C3 Zn2 Zn1 138.24(12)
C2 Zn2 Zn1 142.91(11)
C5 C1 C2 108.0
C5 C1 C6 126.0
C2 C1 C6 126.0
C5 C1 Zn2 71.63(10)
C2 C1 Zn2 71.88(12)
C6 C1 Zn2 122.17(10)
C3 C2 C1 108.0
C3 C2 C7 126.0
C1 C2 C7 126.0
C3 C2 Zn2 71.73(10)
C1 C2 Zn2 71.69(12)
C7 C2 Zn2 122.28(10)
C2 C3 C4 108.0
C2 C3 C8 126.0
C4 C3 C8 126.0
C2 C3 Zn2 71.85(10)
C4 C3 Zn2 71.63(11)
C8 C3 Zn2 122.21(11)
C5 C4 C3 108.0
C5 C4 C9 126.0
C3 C4 C9 126.0
C5 C4 Zn2 71.72(11)
C3 C4 Zn2 71.90(11)
C9 C4 Zn2 122.07(10)
C1 C5 C4 108.0
C1 C5 C10 126.0
C4 C5 C10 126.0
C1 C5 Zn2 71.89(10)
C4 C5 Zn2 71.78(11)
C10 C5 Zn2 122.05(11)
C1 C6 H6A 109.5
C1 C6 H6B 109.5
H6A C6 H6B 109.5
C1 C6 H6C 109.5
H6A C6 H6C 109.5
H6B C6 H6C 109.5
C2 C7 H7A 109.5
C2 C7 H7B 109.5
H7A C7 H7B 109.5
C2 C7 H7C 109.5
H7A C7 H7C 109.5
H7B C7 H7C 109.5
C3 C8 H8A 109.5
C3 C8 H8B 109.5
H8A C8 H8B 109.5
C3 C8 H8C 109.5
H8A C8 H8C 109.5
H8B C8 H8C 109.5
C4 C9 H9A 109.5
C4 C9 H9B 109.5
H9A C9 H9B 109.5
C4 C9 H9C 109.5
H9A C9 H9C 109.5
H9B C9 H9C 109.5
C5 C10 H10A 109.5
C5 C10 H10B 109.5
H10A C10 H10B 109.5
C5 C10 H10C 109.5
H10A C10 H10C 109.5
H10B C10 H10C 109.5
C11 O1 C13 115.0(6)
C11 O1 Zn1 123.3(5)
C13 O1 Zn1 117.9(5)
C17 O2 C15 113.5(4)
C17 O2 Zn1 113.5(3)
C15 O2 Zn1 117.4(3)
C19 O3 C21 114.1(5)
C19 O3 Zn1 129.6(4)
C21 O3 Zn1 113.3(4)
O1 C11 C12 110.8(9)
O1 C11 H11A 109.5
C12 C11 H11A 109.5
O1 C11 H11B 109.5
C12 C11 H11B 109.5
H11A C11 H11B 108.1
C11 C12 H12A 109.5
C11 C12 H12B 109.5
H12A C12 H12B 109.5
C11 C12 H12C 109.5
H12A C12 H12C 109.5
H12B C12 H12C 109.5
O1 C13 C14 110.7(8)
O1 C13 H13A 109.5
C14 C13 H13A 109.5
O1 C13 H13B 109.5
C14 C13 H13B 109.5
H13A C13 H13B 108.1
C13 C14 H14A 109.5
C13 C14 H14B 109.5
H14A C14 H14B 109.5
C13 C14 H14C 109.5
H14A C14 H14C 109.5
H14B C14 H14C 109.5
O2 C15 C16 113.7(4)
O2 C15 H15A 108.8
C16 C15 H15A 108.8
O2 C15 H15B 108.8
C16 C15 H15B 108.8
H15A C15 H15B 107.7
C15 C16 H16A 109.5
C15 C16 H16B 109.5
H16A C16 H16B 109.5
C15 C16 H16C 109.5
H16A C16 H16C 109.5
H16B C16 H16C 109.5
O2 C17 C18 114.8(6)
O2 C17 H17A 108.6
C18 C17 H17A 108.6
O2 C17 H17B 108.6
C18 C17 H17B 108.6
H17A C17 H17B 107.5
C17 C18 H18A 109.5
C17 C18 H18B 109.5
H18A C18 H18B 109.5
C17 C18 H18C 109.5
H18A C18 H18C 109.5
H18B C18 H18C 109.5
O3 C19 C20 119.4(7)
O3 C19 H19A 107.5
C20 C19 H19A 107.5
O3 C19 H19B 107.5
C20 C19 H19B 107.5
H19A C19 H19B 107.0
C19 C20 H20A 109.5
C19 C20 H20B 109.5
H20A C20 H20B 109.5
C19 C20 H20C 109.5
H20A C20 H20C 109.5
H20B C20 H20C 109.5
O3 C21 C22 109.5(5)
O3 C21 H21A 109.8
C22 C21 H21A 109.8
O3 C21 H21B 109.8
C22 C21 H21B 109.8
H21A C21 H21B 108.2
C21 C22 H22A 109.5
C21 C22 H22B 109.5
H22A C22 H22B 109.5
C21 C22 H22C 109.5
H22A C22 H22C 109.5
H22B C22 H22C 109.5
O3' Zn1' O2' 100.9(6)
O3' Zn1' O1' 89.9(8)
O2' Zn1' O1' 90.5(7)
O3' Zn1' Zn2' 131.1(5)
O2' Zn1' Zn2' 121.6(5)
O1' Zn1' Zn2' 111.1(6)
C3' Zn2' C2' 37.35(19)
C3' Zn2' Zn1' 159.0(4)
C2' Zn2' Zn1' 157.9(4)
C3' Zn2' C4' 36.98(19)
C2' Zn2' C4' 61.6(3)
Zn1' Zn2' C4' 140.3(4)
C3' Zn2' C1' 61.4(3)
C2' Zn2' C1' 36.65(18)
Zn1' Zn2' C1' 139.5(4)
C4' Zn2' C1' 60.6(3)
C3' Zn2' C5' 61.0(3)
C2' Zn2' C5' 60.8(3)
Zn1' Zn2' C5' 131.9(3)
C4' Zn2' C5' 36.1(2)
C1' Zn2' C5' 35.97(18)
C2' C1' C5' 108.0
C2' C1' C6' 126.0
C5' C1' C6' 126.0
C2' C1' Zn2' 69.3(3)
C5' C1' Zn2' 72.9(4)
C6' C1' Zn2' 123.4(3)
C1' C2' C3' 108.0
C1' C2' C7' 126.0
C3' C2' C7' 126.0
C1' C2' Zn2' 74.1(3)
C3' C2' Zn2' 70.8(3)
C7' C2' Zn2' 120.9(4)
C4' C3' C2' 108.0
C4' C3' C8' 126.0
C2' C3' C8' 126.0
C4' C3' Zn2' 73.6(4)
C2' C3' Zn2' 71.9(3)
C8' C3' Zn2' 120.3(3)
C3' C4' C5' 108.0
C3' C4' C9' 126.0
C5' C4' C9' 126.0
C3' C4' Zn2' 69.4(4)
C5' C4' Zn2' 73.7(3)
C9' C4' Zn2' 122.5(3)
C4' C5' C1' 108.0
C4' C5' C10' 126.0
C1' C5' C10' 126.0
C4' C5' Zn2' 70.1(3)
C1' C5' Zn2' 71.1(3)
C10' C5' Zn2' 124.4(3)
C1' C6' H6'1 109.5
C1' C6' H6'2 109.5
H6'1 C6' H6'2 109.5
C1' C6' H6'3 109.5
H6'1 C6' H6'3 109.5
H6'2 C6' H6'3 109.5
C2' C7' H7'1 109.5
C2' C7' H7'2 109.5
H7'1 C7' H7'2 109.5
C2' C7' H7'3 109.5
H7'1 C7' H7'3 109.5
H7'2 C7' H7'3 109.5
C3' C8' H8'1 109.5
C3' C8' H8'2 109.5
H8'1 C8' H8'2 109.5
C3' C8' H8'3 109.5
H8'1 C8' H8'3 109.5
H8'2 C8' H8'3 109.5
C4' C9' H9'1 109.5
C4' C9' H9'2 109.5
H9'1 C9' H9'2 109.5
C4' C9' H9'3 109.5
H9'1 C9' H9'3 109.5
H9'2 C9' H9'3 109.5
C5' C10' H10D 109.5
C5' C10' H10E 109.5
H10D C10' H10E 109.5
C5' C10' H10F 109.5
H10D C10' H10F 109.5
H10E C10' H10F 109.5
C11' O1' C13' 107.1(19)
C11' O1' Zn1' 122(2)
C13' O1' Zn1' 114.8(16)
C17' O2' C15' 108.3(16)
C17' O2' Zn1' 114.4(13)
C15' O2' Zn1' 121.7(14)
C19' O3' C21' 126.2(16)
C19' O3' Zn1' 128.6(14)
C21' O3' Zn1' 105.3(12)
O1' C11' C12' 111(2)
O1' C11' H11C 109.4
C12' C11' H11C 109.4
O1' C11' H11D 109.4
C12' C11' H11D 109.4
H11C C11' H11D 108.0
C11' C12' H12D 109.5
C11' C12' H12E 109.5
H12D C12' H12E 109.5
C11' C12' H12F 109.5
H12D C12' H12F 109.5
H12E C12' H12F 109.5
O1' C13' C14' 110(2)
O1' C13' H13C 109.7
C14' C13' H13C 109.7
O1' C13' H13D 109.7
C14' C13' H13D 109.7
H13C C13' H13D 108.2
C13' C14' H14D 109.5
C13' C14' H14E 109.5
H14D C14' H14E 109.5
C13' C14' H14F 109.5
H14D C14' H14F 109.5
H14E C14' H14F 109.5
O2' C15' C16' 112.9(16)
O2' C15' H15C 109.0
C16' C15' H15C 109.0
O2' C15' H15D 109.0
C16' C15' H15D 109.0
H15C C15' H15D 107.8
C15' C16' H16D 109.5
C15' C16' H16E 109.5
H16D C16' H16E 109.5
C15' C16' H16F 109.5
H16D C16' H16F 109.5
H16E C16' H16F 109.5
O2' C17' C18' 121(2)
O2' C17' H17C 107.2
C18' C17' H17C 107.2
O2' C17' H17D 107.2
C18' C17' H17D 107.2
H17C C17' H17D 106.8
C17' C18' H18D 109.5
C17' C18' H18E 109.5
H18D C18' H18E 109.5
C17' C18' H18F 109.5
H18D C18' H18F 109.5
H18E C18' H18F 109.5
O3' C19' C20' 106.5(18)
O3' C19' H19C 110.4
C20' C19' H19C 110.4
O3' C19' H19D 110.4
C20' C19' H19D 110.4
H19C C19' H19D 108.6
C19' C20' H20D 109.5
C19' C20' H20E 109.5
H20D C20' H20E 109.5
C19' C20' H20F 109.5
H20D C20' H20F 109.5
H20E C20' H20F 109.5
O3' C21' C22' 108.1(17)
O3' C21' H21C 110.1
C22' C21' H21C 110.1
O3' C21' H21D 110.1
C22' C21' H21D 110.1
H21C C21' H21D 108.4
C21' C22' H22D 109.5
C21' C22' H22E 109.5
H22D C22' H22E 109.5
C21' C22' H22F 109.5
H22D C22' H22F 109.5
H22E C22' H22F 109.5
C23 B1 C47 111.8(3)
C23 B1 C31 104.8(3)
C47 B1 C31 112.4(3)
C23 B1 C39 113.7(3)
C47 B1 C39 103.9(3)
C31 B1 C39 110.5(3)
C28 C23 C24 115.5(3)
C28 C23 B1 122.8(3)
C24 C23 B1 121.4(3)
C25 C24 C23 122.2(3)
C25 C24 H24 118.9
C23 C24 H24 118.9
C26 C25 C24 120.9(3)
C26 C25 C29 118.7(3)
C24 C25 C29 120.4(3)
C25 C26 C27 118.3(3)
C25 C26 H26 120.9
C27 C26 H26 120.9
C26 C27 C28 120.3(3)
C26 C27 C30 118.4(3)
C28 C27 C30 121.3(3)
C23 C28 C27 122.7(3)
C23 C28 H28 118.7
C27 C28 H28 118.7
F5' C29 F4' 117.5(9)
F5' C29 F5 122.8(5)
F4' C29 F5 28.4(7)
F5' C29 F4 47.3(7)
F4' C29 F4 129.4(6)
F5 C29 F4 109.8(4)
F5' C29 F6 55.5(7)
F4' C29 F6 76.8(9)
F5 C29 F6 100.9(5)
F4 C29 F6 101.9(5)
F5' C29 F6' 100.9(9)
F4' C29 F6' 95.8(9)
F5 C29 F6' 67.5(7)
F4 C29 F6' 55.8(7)
F6 C29 F6' 144.2(5)
F5' C29 C25 119.8(5)
F4' C29 C25 112.4(7)
F5 C29 C25 117.2(3)
F4 C29 C25 115.1(4)
F6 C29 C25 109.8(4)
F6' C29 C25 105.4(5)
F3 C30 F3' 125.3(16)
F3 C30 F2' 64(2)
F3' C30 F2' 104.3(19)
F3 C30 F1' 44(2)
F3' C30 F1' 103.4(19)
F2' C30 F1' 105.7(19)
F3 C30 F2 107.5(4)
F3' C30 F2 39(2)
F2' C30 F2 132.2(15)
F1' C30 F2 69(2)
F3 C30 F1 107.3(4)
F3' C30 F1 65(2)
F2' C30 F1 47(2)
F1' C30 F1 138.0(16)
F2 C30 F1 103.6(4)
F3 C30 C27 113.7(3)
F3' C30 C27 119.4(15)
F2' C30 C27 113.6(15)
F1' C30 C27 109.1(15)
F2 C30 C27 112.6(3)
F1 C30 C27 111.5(4)
C36 C31 C32 115.8(3)
C36 C31 B1 121.9(3)
C32 C31 B1 122.2(3)
C33 C32 C31 122.5(3)
C33 C32 H32 118.8
C31 C32 H32 118.8
C34 C33 C32 120.9(4)
C34 C33 C37 119.8(4)
C32 C33 C37 119.2(4)
C35 C34 C33 118.0(4)
C35 C34 H34 121.0
C33 C34 H34 121.0
C34 C35 C36 121.3(3)
C34 C35 C38 119.1(4)
C36 C35 C38 119.6(4)
C31 C36 C35 121.5(3)
C31 C36 H36 119.2
C35 C36 H36 119.2
F11 C37 F10 103.7(4)
F11 C37 F12 109.2(4)
F10 C37 F12 105.2(4)
F11 C37 C33 114.0(4)
F10 C37 C33 112.3(4)
F12 C37 C33 111.8(4)
F9 C38 F7 114.7(14)
F9 C38 F9' 133.1(8)
F7 C38 F9' 45.3(15)
F9 C38 F8 107.1(16)
F7 C38 F8 102.4(16)
F9' C38 F8 58.0(18)
F9 C38 F7' 53.1(13)
F7 C38 F7' 131.3(10)
F9' C38 F7' 104.0(5)
F8 C38 F7' 55.1(18)
F9 C38 F8' 57.7(12)
F7 C38 F8' 62.4(14)
F9' C38 F8' 103.5(5)
F8 C38 F8' 140.6(9)
F7' C38 F8' 105.7(6)
F9 C38 C35 112.3(8)
F7 C38 C35 112.0(9)
F9' C38 C35 114.5(4)
F8 C38 C35 107.3(9)
F7' C38 C35 115.8(4)
F8' C38 C35 112.1(4)
C40 C39 C44 116.0(3)
C40 C39 B1 119.3(3)
C44 C39 B1 124.5(3)
C41 C40 C39 122.2(3)
C41 C40 H40 118.9
C39 C40 H40 118.9
C42 C41 C40 120.5(3)
C42 C41 C45 121.8(3)
C40 C41 C45 117.6(3)
C41 C42 C43 118.6(3)
C41 C42 H42 120.7
C43 C42 H42 120.7
C43 C44 C39 122.1(3)
C43 C44 H44 119.0
C39 C44 H44 119.0
C44 C43 C42 120.5(3)
C44 C43 C46 118.0(3)
C42 C43 C46 121.4(3)
F13 C46 F14 107.0(3)
F13 C46 F15 105.4(3)
F14 C46 F15 106.9(3)
F13 C46 C43 112.3(3)
F14 C46 C43 112.7(3)
F15 C46 C43 112.1(3)
F17 C45 F18' 82(2)
F17 C45 F17' 119(2)
F18' C45 F17' 106.8(4)
F17 C45 F18 111(2)
F18' C45 F18 114(3)
F17' C45 F18 11(3)
F17 C45 F16 105.2(19)
F18' C45 F16 22.9(19)
F17' C45 F16 95(2)
F18 C45 F16 105(2)
F17 C45 F16' 25(2)
F18' C45 F16' 106.1(3)
F17' C45 F16' 105.1(4)
F18 C45 F16' 95(3)
F16 C45 F16' 129(2)
F17 C45 C41 118(2)
F18' C45 C41 113.2(3)
F17' C45 C41 112.4(3)
F18 C45 C41 114(3)
F16 C45 C41 101(2)
F16' C45 C41 112.7(3)
C48 C47 C52 115.8(3)
C48 C47 B1 123.7(3)
C52 C47 B1 120.3(3)
C47 C48 C49 122.0(3)
C47 C48 H48 119.0
C49 C48 H48 119.0
C50 C49 C48 121.3(3)
C50 C49 C53 119.5(4)
C48 C49 C53 119.1(4)
C49 C50 C51 117.9(3)
C49 C50 H50 121.1
C51 C50 H50 121.1
C52 C51 C50 120.6(3)
C52 C51 C54 120.0(3)
C50 C51 C54 119.4(3)
C51 C52 C47 122.4(3)
C51 C52 H52 118.8
C47 C52 H52 118.8
F21 C53 F19 107.1(4)
F21 C53 F20 106.4(3)
F19 C53 F20 105.9(4)
F21 C53 C49 113.7(3)
F19 C53 C49 111.0(3)
F20 C53 C49 112.2(4)
F24' C54 F23' 104.7(11)
F24' C54 F24 131.3(7)
F23' C54 F24 40.4(8)
F24' C54 F22' 107.3(12)
F23' C54 F22' 107.6(12)
F24 C54 F22' 70.5(12)
F24' C54 F23 63.5(12)
F23' C54 F23 128.3(7)
F24 C54 F23 107.5(5)
F22' C54 F23 45.2(11)
F24' C54 F22 43.8(10)
F23' C54 F22 65.3(9)
F24 C54 F22 103.1(5)
F22' C54 F22 136.4(7)
F23 C54 F22 103.1(4)
F24' C54 C51 112.7(7)
F23' C54 C51 115.4(7)
F24 C54 C51 113.8(4)
F22' C54 C51 108.7(7)
F23 C54 C51 115.2(3)
F22 C54 C51 112.9(3)

loop_
_geom_bond_atom_site_label_1
_geom_bond_atom_site_label_2
_geom_bond_distance
Zn1 O3 2.076(4)
Zn1 O2 2.096(4)
Zn1 O1 2.117(4)
Zn1 Zn2 2.324(2)
Zn2 C5 2.270(4)
Zn2 C4 2.271(3)
Zn2 C1 2.274(3)
Zn2 C3 2.274(4)
Zn2 C2 2.276(3)
C1 C5 1.4221(15)
C1 C2 1.4222(15)
C1 C6 1.5117(16)
C2 C3 1.4220(15)
C2 C7 1.5116(16)
C3 C4 1.4221(15)
C3 C8 1.5116(16)
C4 C5 1.4221(15)
C4 C9 1.5116(16)
C5 C10 1.5118(16)
C6 H6A 0.9800
C6 H6B 0.9800
C6 H6C 0.9800
C7 H7A 0.9800
C7 H7B 0.9800
C7 H7C 0.9800
C8 H8A 0.9800
C8 H8B 0.9800
C8 H8C 0.9800
C9 H9A 0.9800
C9 H9B 0.9800
C9 H9C 0.9800
C10 H10A 0.9800
C10 H10B 0.9800
C10 H10C 0.9800
O1 C11 1.419(9)
O1 C13 1.462(8)
O2 C17 1.431(6)
O2 C15 1.470(5)
O3 C19 1.429(8)
O3 C21 1.455(6)
C11 C12 1.539(14)
C11 H11A 0.9900
C11 H11B 0.9900
C12 H12A 0.9800
C12 H12B 0.9800
C12 H12C 0.9800
C13 C14 1.521(15)
C13 H13A 0.9900
C13 H13B 0.9900
C14 H14A 0.9800
C14 H14B 0.9800
C14 H14C 0.9800
C15 C16 1.491(7)
C15 H15A 0.9900
C15 H15B 0.9900
C16 H16A 0.9800
C16 H16B 0.9800
C16 H16C 0.9800
C17 C18 1.497(8)
C17 H17A 0.9900
C17 H17B 0.9900
C18 H18A 0.9800
C18 H18B 0.9800
C18 H18C 0.9800
C19 C20 1.476(9)
C19 H19A 0.9900
C19 H19B 0.9900
C20 H20A 0.9800
C20 H20B 0.9800
C20 H20C 0.9800
C21 C22 1.535(8)
C21 H21A 0.9900
C21 H21B 0.9900
C22 H22A 0.9800
C22 H22B 0.9800
C22 H22C 0.9800
Zn1' O3' 2.034(12)
Zn1' O2' 2.099(11)
Zn1' O1' 2.195(13)
Zn1' Zn2' 2.245(8)
Zn2' C3' 2.202(10)
Zn2' C2' 2.216(10)
Zn2' C4' 2.256(11)
Zn2' C1' 2.278(10)
Zn2' C5' 2.302(12)
C1' C2' 1.414(5)
C1' C5' 1.415(5)
C1' C6' 1.504(5)
C2' C3' 1.415(5)
C2' C7' 1.504(5)
C3' C4' 1.415(5)
C3' C8' 1.504(5)
C4' C5' 1.415(5)
C4' C9' 1.504(5)
C5' C10' 1.504(5)
C6' H6'1 0.9800
C6' H6'2 0.9800
C6' H6'3 0.9800
C7' H7'1 0.9800
C7' H7'2 0.9800
C7' H7'3 0.9800
C8' H8'1 0.9800
C8' H8'2 0.9800
C8' H8'3 0.9800
C9' H9'1 0.9800
C9' H9'2 0.9800
C9' H9'3 0.9800
C10' H10D 0.9800
C10' H10E 0.9800
C10' H10F 0.9800
O1' C11' 1.468(16)
O1' C13' 1.478(16)
O2' C17' 1.429(16)
O2' C15' 1.454(14)
O3' C19' 1.390(15)
O3' C21' 1.425(15)
C11' C12' 1.52(2)
C11' H11C 0.9900
C11' H11D 0.9900
C12' H12D 0.9800
C12' H12E 0.9800
C12' H12F 0.9800
C13' C14' 1.52(2)
C13' H13C 0.9900
C13' H13D 0.9900
C14' H14D 0.9800
C14' H14E 0.9800
C14' H14F 0.9800
C15' C16' 1.499(16)
C15' H15C 0.9900
C15' H15D 0.9900
C16' H16D 0.9800
C16' H16E 0.9800
C16' H16F 0.9800
C17' C18' 1.477(17)
C17' H17C 0.9900
C17' H17D 0.9900
C18' H18D 0.9800
C18' H18E 0.9800
C18' H18F 0.9800
C19' C20' 1.542(18)
C19' H19C 0.9900
C19' H19D 0.9900
C20' H20D 0.9800
C20' H20E 0.9800
C20' H20F 0.9800
C21' C22' 1.551(17)
C21' H21C 0.9900
C21' H21D 0.9900
C22' H22D 0.9800
C22' H22E 0.9800
C22' H22F 0.9800
B1 C23 1.634(5)
B1 C47 1.640(5)
B1 C31 1.641(5)
B1 C39 1.644(5)
C23 C28 1.395(4)
C23 C24 1.396(4)
C24 C25 1.396(4)
C24 H24 0.9500
C25 C26 1.378(5)
C25 C29 1.486(5)
C26 C27 1.385(5)
C26 H26 0.9500
C27 C28 1.396(5)
C27 C30 1.493(5)
C28 H28 0.9500
C29 F5' 1.212(8)
C29 F4' 1.274(11)
C29 F5 1.291(5)
C29 F4 1.293(5)
C29 F6 1.389(6)
C29 F6' 1.436(10)
C30 F3 1.307(5)
C30 F3' 1.318(15)
C30 F2' 1.331(15)
C30 F1' 1.333(15)
C30 F2 1.334(5)
C30 F1 1.339(5)
C31 C36 1.394(5)
C31 C32 1.400(5)
C32 C33 1.385(5)
C32 H32 0.9500
C33 C34 1.379(6)
C33 C37 1.505(6)
C34 C35 1.376(6)
C34 H34 0.9500
C35 C36 1.400(5)
C35 C38 1.496(6)
C36 H36 0.9500
C37 F11 1.316(5)
C37 F10 1.333(6)
C37 F12 1.337(5)
C38 F9 1.252(13)
C38 F7 1.253(12)
C38 F9' 1.292(6)
C38 F8 1.295(13)
C38 F7' 1.307(6)
C38 F8' 1.320(6)
C39 C40 1.397(5)
C39 C44 1.402(5)
C40 C41 1.393(5)
C40 H40 0.9500
C41 C42 1.379(5)
C41 C45 1.502(5)
C42 C43 1.390(5)
C42 H42 0.9500
C44 C43 1.388(5)
C44 H44 0.9500
C43 C46 1.504(5)
C46 F13 1.327(5)
C46 F14 1.330(4)
C46 F15 1.340(5)
C45 F17 1.308(15)
C45 F18' 1.322(4)
C45 F17' 1.327(4)
C45 F18 1.327(16)
C45 F16 1.346(16)
C45 F16' 1.347(5)
C47 C48 1.394(5)
C47 C52 1.398(5)
C48 C49 1.399(5)
C48 H48 0.9500
C49 C50 1.373(6)
C49 C53 1.504(5)
C50 C51 1.396(5)
C50 H50 0.9500
C51 C52 1.390(5)
C51 C54 1.489(5)
C52 H52 0.9500
C53 F21 1.325(6)
C53 F19 1.332(5)
C53 F20 1.336(6)
C54 F24' 1.251(12)
C54 F23' 1.271(11)
C54 F24 1.293(5)
C54 F22' 1.295(11)
C54 F23 1.317(5)
C54 F22 1.330(5)
